data_7116043
loop_
_publ_author_name
'Can Xue'
'Chunling Fu'
'Shengming Ma'

_publ_section_title
;
 Highly regio- and stereoselective nitro-oxoamination of mono-substituted
 allenes
;
_journal_name_full Chem.Commun.
_journal_page_first 15333
_journal_paper_doi 10.1039/C4cc05743K
_journal_volume 50
_journal_year 2014
_chemical_formula_moiety 'C30 H46 N4 O6'
_chemical_formula_sum 'C30 H46 N4 O6'
_chemical_formula_weight 558.71
_chemical_name_systematic
; 
 ? 
;
_space_group_IT_number 61
_symmetry_cell_setting orthorhombic
_symmetry_space_group_name_Hall '-P 2ac 2ab'
_symmetry_space_group_name_H-M 'P b c a'
_atom_sites_solution_hydrogens geom
_atom_sites_solution_primary direct
_atom_sites_solution_secondary difmap
_audit_creation_method SHELXL-97
_cell_angle_alpha 90.00
_cell_angle_beta 90.00
_cell_angle_gamma 90.00
_cell_formula_units_Z 4
_cell_length_a 9.4439(4)
_cell_length_b 11.2685(4)
_cell_length_c 28.3698(16)
_cell_measurement_reflns_used 5388
_cell_measurement_temperature 170(2)
_cell_measurement_theta_max 29.5869
_cell_measurement_theta_min 2.8085
_cell_volume 3019.1(2)
_computing_cell_refinement 'CrysAlis PRO (Agilent Technologies, 2011)'
_computing_data_collection 'CrysAlis PRO'
_computing_data_reduction 'CrysAlis PRO'
_computing_molecular_graphics 'OLEX2 (Dolomanov et al., 2009)'
_computing_publication_material OLEX2
_computing_structure_refinement 'SHELXL-97 (Sheldrick, 2008)'
_computing_structure_solution 'SHELXS-97 (Sheldrick, 2008)'
_diffrn_ambient_temperature 170(2)
_diffrn_detector_area_resol_mean 10.3592
_diffrn_measured_fraction_theta_full 0.998
_diffrn_measured_fraction_theta_max 0.998
_diffrn_measurement_device_type 'Xcalibur, Atlas, Gemini ultra'
_diffrn_measurement_method '\w scans'
_diffrn_radiation_monochromator graphite
_diffrn_radiation_source 'fine-focus sealed tube'
_diffrn_radiation_type MoK\a
_diffrn_radiation_wavelength 0.71073
_diffrn_reflns_av_R_equivalents 0.0380
_diffrn_reflns_av_sigmaI/netI 0.0228
_diffrn_reflns_limit_h_max 10
_diffrn_reflns_limit_h_min -11
_diffrn_reflns_limit_k_max 10
_diffrn_reflns_limit_k_min -13
_diffrn_reflns_limit_l_max 25
_diffrn_reflns_limit_l_min -34
_diffrn_reflns_number 18082
_diffrn_reflns_theta_full 25.35
_diffrn_reflns_theta_max 25.35
_diffrn_reflns_theta_min 3.16
_exptl_absorpt_coefficient_mu 0.086
_exptl_absorpt_correction_T_max 0.9805
_exptl_absorpt_correction_T_min 0.9673
_exptl_absorpt_correction_type multi-scan
_exptl_absorpt_process_details
;
CrysAlis PRO (Agilent Technologies, 2011) 
;
_exptl_crystal_colour colorless
_exptl_crystal_density_diffrn 1.229
_exptl_crystal_density_method 'not measured'
_exptl_crystal_description block
_exptl_crystal_F_000 1208
_exptl_crystal_size_max 0.39
_exptl_crystal_size_mid 0.32
_exptl_crystal_size_min 0.23
_refine_diff_density_max 0.169
_refine_diff_density_min -0.197
_refine_diff_density_rms 0.036
_refine_ls_extinction_method none
_refine_ls_goodness_of_fit_ref 1.035
_refine_ls_hydrogen_treatment mixed
_refine_ls_matrix_type full
_refine_ls_number_parameters 185
_refine_ls_number_reflns 2764
_refine_ls_number_restraints 0
_refine_ls_restrained_S_all 1.035
_refine_ls_R_factor_all 0.0491
_refine_ls_R_factor_gt 0.0385
_refine_ls_shift/su_max 0.001
_refine_ls_shift/su_mean 0.000
_refine_ls_structure_factor_coef Fsqd
_refine_ls_weighting_details 'calc w=1/[\s^2^(Fo^2^)+(0.0357P)^2^+1.3671P] where P=(Fo^2^+2Fc^2^)/3'
_refine_ls_weighting_scheme calc
_refine_ls_wR_factor_gt 0.0877
_refine_ls_wR_factor_ref 0.0936
_reflns_number_gt 2286
_reflns_number_total 2764
_reflns_threshold_expression >2sigma(I)
_cod_data_source_file c4cc05743k2.cif
_cod_data_source_block 140115_xc_11_33_1
_cod_database_code 7116043

loop_
_symmetry_equiv_pos_as_xyz
'x, y, z'
'-x+1/2, -y, z+1/2'
'x+1/2, -y+1/2, -z'
'-x, y+1/2, -z+1/2'
'-x, -y, -z'
'x-1/2, y, -z-1/2'
'-x-1/2, y-1/2, z'
'x, -y-1/2, z-1/2'

loop_
_atom_site_label
_atom_site_type_symbol
_atom_site_fract_x
_atom_site_fract_y
_atom_site_fract_z
_atom_site_U_iso_or_equiv
_atom_site_adp_type
_atom_site_occupancy
_atom_site_symmetry_multiplicity
_atom_site_calc_flag
_atom_site_refinement_flags
O1 O 0.54857(11) 0.36797(10) 0.04103(4) 0.0392(3) Uani 1 1 d .
O2 O 0.49551(12) 0.23646(13) 0.09236(6) 0.0642(5) Uani 1 1 d .
O3 O 0.15427(10) 0.24682(8) 0.11368(3) 0.0220(2) Uani 1 1 d .
N1 N 0.08787(12) 0.13688(10) 0.13077(4) 0.0233(3) Uani 1 1 d .
N5 N 0.46170(12) 0.30886(11) 0.06278(5) 0.0290(3) Uani 1 1 d .
C1 C -0.11780(15) 0.47695(12) 0.02745(5) 0.0244(3) Uani 1 1 d .
H1 H -0.1987 0.4597 0.0461 0.029 Uiso 1 1 calc R
C2 C 0.01439(14) 0.44057(12) 0.04243(5) 0.0235(3) Uani 1 1 d .
H2 H 0.0240 0.4011 0.0718 0.028 Uiso 1 1 calc R
C3 C 0.13384(14) 0.46127(11) 0.01478(5) 0.0217(3) Uani 1 1 d .
C4 C 0.27557(14) 0.42192(12) 0.02888(5) 0.0230(3) Uani 1 1 d .
H4 H 0.3524 0.4713 0.0198 0.028 Uiso 1 1 calc R
C5 C 0.30841(14) 0.32455(12) 0.05307(5) 0.0219(3) Uani 1 1 d .
C6 C 0.21608(14) 0.22347(12) 0.06843(5) 0.0222(3) Uani 1 1 d .
H6A H 0.1400 0.2111 0.0449 0.027 Uiso 1 1 calc R
H6B H 0.2732 0.1499 0.0701 0.027 Uiso 1 1 calc R
C7 C -0.06843(15) 0.15687(13) 0.13196(5) 0.0277(3) Uani 1 1 d .
C8 C -0.13467(17) 0.04465(14) 0.15353(6) 0.0382(4) Uani 1 1 d .
H8A H -0.2376 0.0578 0.1576 0.046 Uiso 1 1 calc R
H8B H -0.1223 -0.0221 0.1312 0.046 Uiso 1 1 calc R
C9 C -0.07175(19) 0.01007(15) 0.20056(6) 0.0441(4) Uani 1 1 d .
H9A H -0.0916 0.0726 0.2242 0.053 Uiso 1 1 calc R
H9B H -0.1148 -0.0650 0.2117 0.053 Uiso 1 1 calc R
C10 C 0.08633(18) -0.00551(14) 0.19503(6) 0.0386(4) Uani 1 1 d .
H10A H 0.1044 -0.0729 0.1735 0.046 Uiso 1 1 calc R
H10B H 0.1277 -0.0258 0.2261 0.046 Uiso 1 1 calc R
C11 C 0.16105(17) 0.10532(13) 0.17576(5) 0.0295(4) Uani 1 1 d .
C12 C -0.11867(17) 0.26914(14) 0.15800(6) 0.0367(4) Uani 1 1 d .
H12A H -0.1118 0.2565 0.1921 0.055 Uiso 1 1 calc R
H12B H -0.2173 0.2859 0.1495 0.055 Uiso 1 1 calc R
H12C H -0.0589 0.3365 0.1490 0.055 Uiso 1 1 calc R
C13 C -0.11937(15) 0.16344(14) 0.08109(6) 0.0323(4) Uani 1 1 d .
H13A H -0.0854 0.2371 0.0667 0.048 Uiso 1 1 calc R
H13B H -0.2231 0.1620 0.0804 0.048 Uiso 1 1 calc R
H13C H -0.0824 0.0954 0.0634 0.048 Uiso 1 1 calc R
C14 C 0.1653(2) 0.20514(15) 0.21274(6) 0.0410(4) Uani 1 1 d .
H14A H 0.1911 0.2800 0.1974 0.062 Uiso 1 1 calc R
H14B H 0.2356 0.1858 0.2370 0.062 Uiso 1 1 calc R
H14C H 0.0718 0.2131 0.2274 0.062 Uiso 1 1 calc R
C15 C 0.31257(18) 0.07048(16) 0.16323(6) 0.0395(4) Uani 1 1 d .
H15A H 0.3113 0.0122 0.1376 0.059 Uiso 1 1 calc R
H15B H 0.3587 0.0358 0.1909 0.059 Uiso 1 1 calc R
H15C H 0.3650 0.1411 0.1531 0.059 Uiso 1 1 calc R

loop_
_atom_site_aniso_label
_atom_site_aniso_U_11
_atom_site_aniso_U_22
_atom_site_aniso_U_33
_atom_site_aniso_U_23
_atom_site_aniso_U_13
_atom_site_aniso_U_12
O1 0.0184(5) 0.0485(7) 0.0506(8) 0.0118(6) 0.0032(5) -0.0053(5)
O2 0.0249(7) 0.0806(10) 0.0871(11) 0.0537(9) -0.0067(6) 0.0032(6)
O3 0.0232(5) 0.0211(5) 0.0216(5) 0.0003(4) 0.0024(4) -0.0015(4)
N1 0.0251(6) 0.0209(6) 0.0239(7) 0.0046(5) 0.0030(5) -0.0011(5)
N5 0.0197(6) 0.0322(7) 0.0350(7) 0.0049(6) -0.0004(6) 0.0014(5)
C1 0.0203(7) 0.0254(7) 0.0274(8) 0.0033(6) 0.0061(6) -0.0005(5)
C2 0.0235(7) 0.0234(7) 0.0236(8) 0.0037(6) 0.0022(6) 0.0012(6)
C3 0.0197(7) 0.0193(6) 0.0261(8) -0.0005(6) 0.0004(6) -0.0005(5)
C4 0.0193(7) 0.0260(7) 0.0236(7) -0.0011(6) 0.0022(6) -0.0022(5)
C5 0.0165(7) 0.0281(7) 0.0211(7) -0.0024(6) 0.0008(5) 0.0012(5)
C6 0.0204(7) 0.0243(7) 0.0219(7) -0.0010(6) 0.0016(6) 0.0009(5)
C7 0.0223(7) 0.0282(8) 0.0327(9) 0.0029(6) 0.0052(6) 0.0000(6)
C8 0.0331(9) 0.0349(9) 0.0466(11) 0.0069(8) 0.0125(8) -0.0042(7)
C9 0.0553(11) 0.0357(9) 0.0413(10) 0.0107(8) 0.0186(9) -0.0005(8)
C10 0.0538(11) 0.0325(9) 0.0295(9) 0.0089(7) 0.0054(8) 0.0066(8)
C11 0.0370(9) 0.0304(8) 0.0210(8) 0.0043(6) -0.0003(6) 0.0053(6)
C12 0.0337(9) 0.0342(9) 0.0422(10) 0.0026(7) 0.0114(7) 0.0072(7)
C13 0.0218(8) 0.0347(8) 0.0404(10) 0.0043(7) -0.0033(7) -0.0048(6)
C14 0.0544(11) 0.0421(9) 0.0266(9) -0.0009(7) -0.0063(8) 0.0028(8)
C15 0.0379(9) 0.0487(10) 0.0319(9) 0.0090(7) -0.0068(7) 0.0104(8)

loop_
_atom_type_symbol
_atom_type_description
_atom_type_scat_dispersion_real
_atom_type_scat_dispersion_imag
_atom_type_scat_source
C C 0.0033 0.0016 'International Tables Vol C Tables 4.2.6.8 and 6.1.1.4'
H H 0.0000 0.0000 'International Tables Vol C Tables 4.2.6.8 and 6.1.1.4'
N N 0.0061 0.0033 'International Tables Vol C Tables 4.2.6.8 and 6.1.1.4'
O O 0.0106 0.0060 'International Tables Vol C Tables 4.2.6.8 and 6.1.1.4'

loop_
_geom_angle_atom_site_label_1
_geom_angle_atom_site_label_2
_geom_angle_atom_site_label_3
_geom_angle
_geom_angle_site_symmetry_1
_geom_angle_site_symmetry_3
C6 O3 N1 108.31(9) . .
O3 N1 C7 107.57(10) . .
O3 N1 C11 106.55(10) . .
C7 N1 C11 118.27(11) . .
O2 N5 O1 122.58(12) . .
O2 N5 C5 117.73(12) . .
O1 N5 C5 119.69(12) . .
C2 C1 C3 120.72(13) . 5_565
C2 C1 H1 119.6 . .
C3 C1 H1 119.6 5_565 .
C1 C2 C3 120.60(13) . .
C1 C2 H2 119.7 . .
C3 C2 H2 119.7 . .
C2 C3 C1 118.65(13) . 5_565
C2 C3 C4 122.35(13) . .
C1 C3 C4 119.00(12) 5_565 .
C5 C4 C3 127.08(13) . .
C5 C4 H4 116.5 . .
C3 C4 H4 116.5 . .
C4 C5 N5 114.91(12) . .
C4 C5 C6 129.85(12) . .
N5 C5 C6 115.01(11) . .
O3 C6 C5 110.95(11) . .
O3 C6 H6A 109.4 . .
C5 C6 H6A 109.4 . .
O3 C6 H6B 109.4 . .
C5 C6 H6B 109.4 . .
H6A C6 H6B 108.0 . .
N1 C7 C13 107.34(12) . .
N1 C7 C8 106.68(12) . .
C13 C7 C8 106.77(13) . .
N1 C7 C12 116.06(12) . .
C13 C7 C12 108.50(13) . .
C8 C7 C12 111.06(12) . .
C9 C8 C7 113.78(14) . .
C9 C8 H8A 108.8 . .
C7 C8 H8A 108.8 . .
C9 C8 H8B 108.8 . .
C7 C8 H8B 108.8 . .
H8A C8 H8B 107.7 . .
C10 C9 C8 109.06(13) . .
C10 C9 H9A 109.9 . .
C8 C9 H9A 109.9 . .
C10 C9 H9B 109.9 . .
C8 C9 H9B 109.9 . .
H9A C9 H9B 108.3 . .
C9 C10 C11 113.36(13) . .
C9 C10 H10A 108.9 . .
C11 C10 H10A 108.9 . .
C9 C10 H10B 108.9 . .
C11 C10 H10B 108.9 . .
H10A C10 H10B 107.7 . .
N1 C11 C15 107.22(12) . .
N1 C11 C10 106.57(12) . .
C15 C11 C10 107.74(13) . .
N1 C11 C14 114.85(12) . .
C15 C11 C14 108.83(14) . .
C10 C11 C14 111.33(13) . .
C7 C12 H12A 109.5 . .
C7 C12 H12B 109.5 . .
H12A C12 H12B 109.5 . .
C7 C12 H12C 109.5 . .
H12A C12 H12C 109.5 . .
H12B C12 H12C 109.5 . .
C7 C13 H13A 109.5 . .
C7 C13 H13B 109.5 . .
H13A C13 H13B 109.5 . .
C7 C13 H13C 109.5 . .
H13A C13 H13C 109.5 . .
H13B C13 H13C 109.5 . .
C11 C14 H14A 109.5 . .
C11 C14 H14B 109.5 . .
H14A C14 H14B 109.5 . .
C11 C14 H14C 109.5 . .
H14A C14 H14C 109.5 . .
H14B C14 H14C 109.5 . .
C11 C15 H15A 109.5 . .
C11 C15 H15B 109.5 . .
H15A C15 H15B 109.5 . .
C11 C15 H15C 109.5 . .
H15A C15 H15C 109.5 . .
H15B C15 H15C 109.5 . .

loop_
_geom_bond_atom_site_label_1
_geom_bond_atom_site_label_2
_geom_bond_distance
_geom_bond_site_symmetry_2
O1 N5 1.2238(16) .
O2 N5 1.2132(17) .
O3 C6 1.4344(16) .
O3 N1 1.4708(14) .
N1 C7 1.4935(18) .
N1 C11 1.4944(19) .
N5 C5 1.4842(18) .
C1 C2 1.381(2) .
C1 C3 1.394(2) 5_565
C1 H1 0.9500 .
C2 C3 1.3935(19) .
C2 H2 0.9500 .
C3 C1 1.394(2) 5_565
C3 C4 1.4657(19) .
C4 C5 1.3308(19) .
C4 H4 0.9500 .
C5 C6 1.4991(18) .
C6 H6A 0.9900 .
C6 H6B 0.9900 .
C7 C13 1.523(2) .
C7 C8 1.538(2) .
C7 C12 1.540(2) .
C8 C9 1.512(2) .
C8 H8A 0.9900 .
C8 H8B 0.9900 .
C9 C10 1.511(2) .
C9 H9A 0.9900 .
C9 H9B 0.9900 .
C10 C11 1.535(2) .
C10 H10A 0.9900 .
C10 H10B 0.9900 .
C11 C15 1.526(2) .
C11 C14 1.539(2) .
C12 H12A 0.9800 .
C12 H12B 0.9800 .
C12 H12C 0.9800 .
C13 H13A 0.9800 .
C13 H13B 0.9800 .
C13 H13C 0.9800 .
C14 H14A 0.9800 .
C14 H14B 0.9800 .
C14 H14C 0.9800 .
C15 H15A 0.9800 .
C15 H15B 0.9800 .
C15 H15C 0.9800 .
